data_4322387
loop_
_publ_author_name
'Christine A. Goddard'
'R. H. Holm'

_publ_section_title
;
 Synthesis and Reactivity Aspects of the Bis(dithiolene) Chalcogenide
 Series [WIVQ(S2C2R2)2]2- (Q = O, S, Se)
;
_journal_name_full 'Inorganic Chemistry'
_journal_page_first 5389
_journal_page_last 5398
_journal_paper_doi 10.1021/ic9903329
_journal_volume 38
_journal_year 1999
_chemical_formula_sum 'C42 H30 S6 W'
_chemical_formula_weight 910.87
_chemical_name_systematic
;
 ?
;
_space_group_IT_number 15
_symmetry_cell_setting monoclinic
_symmetry_space_group_name_Hall '-C 2yc'
_symmetry_space_group_name_H-M 'C 1 2/c 1'
_atom_sites_solution_hydrogens geom
_atom_sites_solution_primary direct
_atom_sites_solution_secondary difmap
_audit_creation_method SHELXL
_cell_angle_alpha 90.00
_cell_angle_beta 106.1660(10)
_cell_angle_gamma 90.00
_cell_formula_units_Z 4
_cell_length_a 19.4108(8)
_cell_length_b 11.3257(5)
_cell_length_c 18.0304(8)
_cell_measurement_temperature 213(2)
_cell_volume 3807.1(3)
_computing_cell_refinement 'Bruker SMART'
_computing_data_collection 'Bruker SMART'
_computing_data_reduction 'Bruker SHELXTL'
_computing_molecular_graphics 'Bruker SHELXTL'
_computing_publication_material 'Bruker SHELXTL'
_computing_structure_refinement 'SHELXL-93 (Sheldrick, 1993)'
_computing_structure_solution 'SHELXS-86 (Sheldrick, 1990)'
_diffrn_ambient_temperature 213(2)
_diffrn_measurement_method 'phi and omega scans'
_diffrn_radiation_monochromator graphite
_diffrn_radiation_source 'fine-focus sealed tube'
_diffrn_radiation_type MoK\a
_diffrn_radiation_wavelength 0.71073
_diffrn_reflns_av_R_equivalents 0.0470
_diffrn_reflns_av_sigmaI/netI 0.0644
_diffrn_reflns_limit_h_max 17
_diffrn_reflns_limit_h_min -25
_diffrn_reflns_limit_k_max 15
_diffrn_reflns_limit_k_min -13
_diffrn_reflns_limit_l_max 23
_diffrn_reflns_limit_l_min -22
_diffrn_reflns_number 12038
_diffrn_reflns_theta_max 27.50
_diffrn_reflns_theta_min 2.10
_exptl_absorpt_coefficient_mu 3.393
_exptl_absorpt_correction_type none
_exptl_crystal_density_diffrn 1.589
_exptl_crystal_F_000 1808
_refine_diff_density_max 1.105
_refine_diff_density_min -1.099
_refine_diff_density_rms 0.110
_refine_ls_extinction_method none
_refine_ls_goodness_of_fit_all 1.013
_refine_ls_goodness_of_fit_obs 1.068
_refine_ls_matrix_type full
_refine_ls_number_parameters 249
_refine_ls_number_reflns 4372
_refine_ls_number_restraints 0
_refine_ls_restrained_S_all 1.013
_refine_ls_restrained_S_obs 1.068
_refine_ls_R_factor_all 0.0493
_refine_ls_R_factor_obs 0.0314
_refine_ls_shift/esd_max 0.001
_refine_ls_shift/esd_mean 0.000
_refine_ls_structure_factor_coef Fsqd
_refine_ls_weighting_details
; 
 [0.00000+1.00000exp(1.00(sin\q/\l)^2^)]/
   [\s^2^(Fo^2^)+0.0000+0.0000*P+(0.0272P)^2^+0.0000sin\q/\l]
 where P = 0.33333Fo^2^ + 0.66667Fc^2^
;
_refine_ls_weighting_scheme calc
_refine_ls_wR_factor_all 0.0614
_refine_ls_wR_factor_obs 0.0573
_reflns_number_observed 3479
_reflns_number_total 4373
_reflns_observed_criterion >2sigma(I)
_cod_data_source_file ic9903329_9.cif
_cod_data_source_block cag21d
_cod_database_code 4322387

loop_
_symmetry_equiv_pos_as_xyz
'x, y, z'
'-x, y, -z+1/2'
'x+1/2, y+1/2, z'
'-x+1/2, y+1/2, -z+1/2'
'-x, -y, -z'
'x, -y, z-1/2'
'-x+1/2, -y+1/2, -z'
'x+1/2, -y+1/2, z-1/2'

loop_
_atom_site_aniso_label
_atom_site_aniso_U_11
_atom_site_aniso_U_22
_atom_site_aniso_U_33
_atom_site_aniso_U_23
_atom_site_aniso_U_13
_atom_site_aniso_U_12
W1 0.02534(11) 0.02209(11) 0.03293(12) 0.000 0.01197(8) 0.000
S1A 0.0342(15) 0.0257(10) 0.0356(14) -0.0058(9) 0.0123(10) 0.0023(10)
S2A 0.0287(12) 0.0306(13) 0.0270(11) -0.0046(10) 0.0096(9) 0.0050(10)
S3A 0.029(2) 0.032(2) 0.0294(13) 0.003(2) 0.0083(13) -0.0007(13)
S1B 0.0318(15) 0.0272(11) 0.039(2) -0.0051(9) 0.0076(10) -0.0033(10)
S2B 0.0342(13) 0.0327(14) 0.0231(10) 0.0026(11) 0.0115(9) 0.0092(11)
S3B 0.029(2) 0.036(2) 0.0251(13) -0.001(2) 0.0123(13) 0.0025(13)
C1 0.040(2) 0.023(2) 0.060(3) -0.002(2) 0.009(2) -0.002(2)
C2 0.059(3) 0.029(2) 0.057(3) -0.010(2) 0.026(2) -0.007(2)
C3 0.167(6) 0.058(4) 0.091(4) -0.037(3) 0.088(4) -0.064(4)
C4 0.255(10) 0.069(5) 0.119(6) -0.047(4) 0.112(7) -0.100(6)
C5 0.175(7) 0.049(3) 0.092(5) -0.034(3) 0.061(5) -0.043(4)
C6 0.094(4) 0.050(3) 0.057(3) -0.016(3) 0.025(3) -0.008(3)
C7 0.060(3) 0.041(3) 0.057(3) -0.003(2) 0.019(2) -0.010(2)
C8 0.043(2) 0.030(2) 0.032(2) 0.003(2) 0.019(2) 0.006(2)
C9 0.034(2) 0.026(2) 0.037(2) 0.001(2) 0.018(2) 0.004(2)
C10 0.042(3) 0.035(2) 0.080(3) -0.011(2) 0.011(2) 0.004(2)
C11 0.049(3) 0.041(3) 0.100(4) -0.011(3) 0.016(3) 0.017(2)
C12 0.036(3) 0.066(3) 0.057(3) 0.003(2) 0.012(2) 0.015(2)
C13 0.056(3) 0.053(3) 0.060(3) -0.007(2) -0.001(2) 0.001(2)
C14 0.051(3) 0.039(2) 0.044(3) -0.003(2) 0.010(2) 0.013(2)
C15 0.035(2) 0.025(2) 0.041(2) 0.001(2) 0.018(2) -0.001(2)
C16 0.037(2) 0.041(2) 0.033(2) 0.007(2) 0.011(2) -0.004(2)
C17 0.059(3) 0.043(2) 0.032(2) 0.000(2) 0.007(2) -0.003(2)
C18 0.104(5) 0.049(3) 0.028(2) 0.008(2) 0.007(3) -0.016(3)
C19 0.070(4) 0.126(5) 0.040(3) 0.019(3) 0.011(3) -0.049(4)
C20 0.044(3) 0.203(7) 0.052(3) 0.042(4) 0.024(3) 0.000(4)
C21 0.048(3) 0.118(5) 0.055(3) 0.038(3) 0.027(2) 0.022(3)

loop_
_atom_site_label
_atom_site_type_symbol
_atom_site_fract_x
_atom_site_fract_y
_atom_site_fract_z
_atom_site_U_iso_or_equiv
_atom_site_thermal_displace_type
_atom_site_occupancy
_atom_site_calc_flag
_atom_site_refinement_flags
_atom_site_disorder_group
W1 W 0.0000 0.71916(2) 0.7500 0.02601(7) Uani 1 d S .
S1A S 0.02990(14) 0.8755(2) 0.8450(2) 0.0313(5) Uani 0.50 d P 1
S2A S 0.12193(13) 0.6772(2) 0.81923(14) 0.0284(5) Uani 0.50 d P 1
S3A S -0.0252(2) 0.6163(3) 0.8568(3) 0.0301(8) Uani 0.50 d P 1
S1B S 0.05626(14) 0.8748(2) 0.8254(2) 0.0332(5) Uani 0.50 d P 2
S2B S 0.10414(13) 0.6218(2) 0.81609(13) 0.0293(5) Uani 0.50 d P 2
S3B S -0.0407(2) 0.6543(3) 0.8525(3) 0.0292(7) Uani 0.50 d P 2
C1 C 0.0203(2) 1.0074(3) 0.7884(2) 0.0418(10) Uani 1 d . .
C2 C 0.0482(2) 1.1145(3) 0.8342(3) 0.0463(11) Uani 1 d . .
C3 C 0.0812(4) 1.2026(4) 0.8035(4) 0.095(2) Uani 1 d . .
H3A H 0.0874(4) 1.1938(4) 0.7539(4) 0.114 Uiso 1 calc R .
C4 C 0.1054(5) 1.3041(5) 0.8460(4) 0.136(4) Uani 1 d . .
H4A H 0.1277(5) 1.3639(5) 0.8248(4) 0.163 Uiso 1 calc R .
C5 C 0.0970(4) 1.3181(5) 0.9183(4) 0.101(2) Uani 1 d . .
H5A H 0.1117(4) 1.3885(5) 0.9458(4) 0.121 Uiso 1 calc R .
C6 C 0.0674(3) 1.2295(4) 0.9503(3) 0.0659(14) Uani 1 d . .
H6A H 0.0634(3) 1.2372(4) 1.0008(3) 0.079 Uiso 1 calc R .
C7 C 0.0431(2) 1.1278(4) 0.9082(3) 0.0522(12) Uani 1 d . .
H7A H 0.0228(2) 1.0669(4) 0.9307(3) 0.063 Uiso 1 calc R .
C8 C 0.1551(2) 0.5892(3) 0.7555(2) 0.0335(9) Uani 1 d . .
C9 C 0.2290(2) 0.5478(3) 0.7914(2) 0.0308(8) Uani 1 d . .
C10 C 0.2507(2) 0.4346(4) 0.7800(3) 0.0537(12) Uani 1 d . .
H10A H 0.2185(2) 0.3832(4) 0.7466(3) 0.064 Uiso 1 calc R .
C11 C 0.3191(3) 0.3962(4) 0.8173(3) 0.0641(15) Uani 1 d . .
H11A H 0.3331(3) 0.3192(4) 0.8085(3) 0.077 Uiso 1 calc R .
C12 C 0.3665(2) 0.4685(4) 0.8666(3) 0.0531(12) Uani 1 d . .
H12A H 0.4123(2) 0.4407(4) 0.8934(3) 0.064 Uiso 1 calc R .
C13 C 0.3466(3) 0.5836(4) 0.8769(3) 0.0597(13) Uani 1 d . .
H13A H 0.3798(3) 0.6358(4) 0.9084(3) 0.072 Uiso 1 calc R .
C14 C 0.2777(2) 0.6209(4) 0.8405(2) 0.0456(11) Uani 1 d . .
H14A H 0.2638(2) 0.6979(4) 0.8494(2) 0.055 Uiso 1 calc R .
C15 C -0.1187(2) 0.5802(3) 0.8215(2) 0.0321(8) Uani 1 d . .
C16 C -0.1499(2) 0.5255(4) 0.8797(2) 0.0367(9) Uani 1 d . .
C17 C -0.1148(3) 0.4337(4) 0.9261(2) 0.0458(11) Uani 1 d . .
H17A H -0.0694(3) 0.4085(4) 0.9232(2) 0.055 Uiso 1 calc R .
C18 C -0.1470(3) 0.3795(4) 0.9766(3) 0.0623(15) Uani 1 d . .
H18A H -0.1233(3) 0.3168(4) 1.0075(3) 0.075 Uiso 1 calc R .
C19 C -0.2122(3) 0.4153(6) 0.9826(3) 0.079(2) Uani 1 d . .
H19A H -0.2337(3) 0.3766(6) 1.0165(3) 0.095 Uiso 1 calc R .
C20 C -0.2463(3) 0.5079(7) 0.9387(3) 0.097(2) Uani 1 d . .
H20A H -0.2909(3) 0.5338(7) 0.9436(3) 0.117 Uiso 1 calc R .
C21 C -0.2157(3) 0.5636(5) 0.8874(3) 0.071(2) Uani 1 d . .
H21A H -0.2394(3) 0.6274(5) 0.8576(3) 0.085 Uiso 1 calc R .

loop_
_atom_type_symbol
_atom_type_description
_atom_type_scat_dispersion_real
_atom_type_scat_dispersion_imag
_atom_type_scat_source
C C 0.0033 0.0016 'International Tables Vol C Tables 4.2.6.8 and 6.1.1.4'
H H 0.0000 0.0000 'International Tables Vol C Tables 4.2.6.8 and 6.1.1.4'
S S 0.1246 0.1234 'International Tables Vol C Tables 4.2.6.8 and 6.1.1.4'
W W -0.8490 6.8722 'International Tables Vol C Tables 4.2.6.8 and 6.1.1.4'

loop_
_geom_angle_atom_site_label_1
_geom_angle_atom_site_label_2
_geom_angle_atom_site_label_3
_geom_angle
_geom_angle_site_symmetry_1
_geom_angle_site_symmetry_3
_geom_angle_publ_flag
S1B W1 S1B 80.32(13) . 2_556 ?
S1B W1 S2B 81.87(9) . . ?
S1B W1 S2B 150.20(9) 2_556 . ?
S1B W1 S2B 150.20(9) . 2_556 ?
S1B W1 S2B 81.87(9) 2_556 2_556 ?
S2B W1 S2B 123.26(13) . 2_556 ?
S1B W1 S3B 120.03(10) . 2_556 ?
S1B W1 S3B 89.03(14) 2_556 2_556 ?
S2B W1 S3B 79.48(14) . 2_556 ?
S2B W1 S3B 83.22(11) 2_556 2_556 ?
S1B W1 S3B 89.03(14) . . ?
S1B W1 S3B 120.03(10) 2_556 . ?
S2B W1 S3B 83.22(11) . . ?
S2B W1 S3B 79.48(14) 2_556 . ?
S3B W1 S3B 143.1(2) 2_556 . ?
S2A W1 S2A 157.12(12) . 2_556 ?
S2A W1 S3A 85.97(13) . 2_556 ?
S2A W1 S3A 83.05(12) 2_556 2_556 ?
S2A W1 S3A 83.05(12) . . ?
S2A W1 S3A 85.97(13) 2_556 . ?
S3A W1 S3A 122.3(2) 2_556 . ?
S2A W1 S1A 121.43(9) . 2_556 ?
S2A W1 S1A 76.64(8) 2_556 2_556 ?
S3A W1 S1A 81.39(12) 2_556 2_556 ?
S3A W1 S1A 148.85(10) . 2_556 ?
S2A W1 S1A 76.64(8) . . ?
S2A W1 S1A 121.43(9) 2_556 . ?
S3A W1 S1A 148.85(10) 2_556 . ?
S3A W1 S1A 81.39(12) . . ?
S1A W1 S1A 85.89(13) 2_556 . ?
C1 S1A W1 104.0(2) . . ?
C8 S2A W1 105.0(2) . . ?
C15 S3A W1 103.7(2) . . ?
C1 S1B W1 111.5(2) . . ?
C8 S2B W1 110.6(2) . . ?
C15 S3B W1 111.5(3) . . ?
C1 C1 C2 124.9(2) 2_556 . ?
C1 C1 S1B 116.4(2) 2_556 . ?
C2 C1 S1B 117.1(3) . . ?
C1 C1 S1A 120.5(2) 2_556 . ?
C2 C1 S1A 113.7(3) . . ?
C7 C2 C3 118.5(4) . . ?
C7 C2 C1 121.1(4) . . ?
C3 C2 C1 120.4(4) . . ?
C2 C3 C4 120.0(5) . . ?
C5 C4 C3 120.7(5) . . ?
C6 C5 C4 119.6(5) . . ?
C5 C6 C7 120.0(5) . . ?
C2 C7 C6 121.1(4) . . ?
C15 C8 C9 125.7(3) 2_556 . ?
C15 C8 S2B 115.8(3) 2_556 . ?
C9 C8 S2B 117.0(3) . . ?
C15 C8 S2A 121.2(3) 2_556 . ?
C9 C8 S2A 112.2(3) . . ?
C14 C9 C10 118.0(4) . . ?
C14 C9 C8 120.1(3) . . ?
C10 C9 C8 121.9(4) . . ?
C11 C10 C9 120.7(4) . . ?
C12 C11 C10 120.8(4) . . ?
C11 C12 C13 119.4(4) . . ?
C14 C13 C12 119.5(4) . . ?
C9 C14 C13 121.5(4) . . ?
C8 C15 C16 123.2(3) 2_556 . ?
C8 C15 S3B 117.4(3) 2_556 . ?
C16 C15 S3B 118.7(3) . . ?
C8 C15 S3A 121.7(3) 2_556 . ?
C16 C15 S3A 114.6(3) . . ?
C17 C16 C21 118.9(4) . . ?
C17 C16 C15 120.6(4) . . ?
C21 C16 C15 120.5(4) . . ?
C18 C17 C16 119.5(5) . . ?
C19 C18 C17 121.4(5) . . ?
C18 C19 C20 119.6(5) . . ?
C19 C20 C21 120.5(5) . . ?
C20 C21 C16 120.1(5) . . ?

loop_
_geom_bond_atom_site_label_1
_geom_bond_atom_site_label_2
_geom_bond_distance
_geom_bond_site_symmetry_2
_geom_bond_publ_flag
W1 S1B 2.307(2) . ?
W1 S1B 2.307(2) 2_556 ?
W1 S2B 2.319(2) . ?
W1 S2B 2.319(2) 2_556 ?
W1 S3B 2.323(5) 2_556 ?
W1 S3B 2.323(5) . ?
W1 S2A 2.396(2) . ?
W1 S2A 2.396(2) 2_556 ?
W1 S3A 2.414(5) 2_556 ?
W1 S3A 2.415(5) . ?
W1 S1A 2.419(2) 2_556 ?
W1 S1A 2.419(2) . ?
S1A C1 1.789(5) . ?
S2A C8 1.772(4) . ?
S3A C15 1.794(6) . ?
S1B C1 1.711(4) . ?
S2B C8 1.706(4) . ?
S3B C15 1.683(6) . ?
C1 C1 1.391(8) 2_556 ?
C1 C2 1.482(5) . ?
C2 C7 1.373(6) . ?
C2 C3 1.382(6) . ?
C3 C4 1.389(7) . ?
C4 C5 1.367(8) . ?
C5 C6 1.362(8) . ?
C6 C7 1.388(6) . ?
C8 C15 1.376(5) 2_556 ?
C8 C9 1.477(5) . ?
C9 C14 1.376(5) . ?
C9 C10 1.383(5) . ?
C10 C11 1.380(6) . ?
C11 C12 1.361(6) . ?
C12 C13 1.386(6) . ?
C13 C14 1.382(6) . ?
C15 C8 1.376(5) 2_556 ?
C15 C16 1.485(5) . ?
C16 C17 1.389(5) . ?
C16 C21 1.391(6) . ?
C17 C18 1.384(7) . ?
C18 C19 1.362(8) . ?
C19 C20 1.368(8) . ?
C20 C21 1.384(7) . ?
